data_7707524
loop_
_publ_author_name
'Wolf, Silke'
'Liebertseder, Mareike'
'Feldmann, Claus'

_publ_section_title
;
 Synthesis, structure, and photoluminesence of the chloridoaluminates
 [BMIm][Sn(AlCl<sub>4</sub>)<sub>3</sub>],
 [BMPyr][Sn(AlCl<sub>4</sub>)<sub>3</sub>], and
 [BMIm][Pb(AlCl<sub>4</sub>)<sub>3</sub>].
;
_journal_issue 24
_journal_name_full 'Dalton transactions (Cambridge, England : 2003)'
_journal_page_first 8549
_journal_page_last 8557
_journal_paper_doi 10.1039/d0dt03766d
_journal_volume 50
_journal_year 2021
_chemical_formula_moiety 'Al Cl4 Sn, 2(Al Cl4), C9 H20 N'
_chemical_formula_sum 'C9 H20 Al3 Cl12 N Sn'
_chemical_formula_weight 767.29
_space_group_crystal_system monoclinic
_space_group_IT_number 15
_space_group_name_Hall '-C 2yc'
_space_group_name_H-M_alt 'C 1 2/c 1'
_atom_sites_solution_hydrogens geom
_atom_sites_solution_primary dual
_audit_creation_date 2020-04-30
_audit_creation_method
;
Olex2 1.3
(compiled 2020.02.04 svn.rd84adfe8 for OlexSys, GUI svn.r6032)
;
_audit_update_record
;
2020-10-29 deposited with the CCDC.	2021-05-27 downloaded from the CCDC.
;
_cell_angle_alpha 90
_cell_angle_beta 96.519(3)
_cell_angle_gamma 90
_cell_formula_units_Z 4
_cell_length_a 15.1104(5)
_cell_length_b 15.5634(4)
_cell_length_c 11.9715(4)
_cell_measurement_reflns_used 22006
_cell_measurement_temperature 180
_cell_measurement_theta_max 64.18
_cell_measurement_theta_min 3.56
_cell_volume 2797.12(15)
_computing_cell_refinement
;
X-Area Recipe 1.34.0.0 (STOE, 2019)
;
_computing_data_collection
;
X-Area Pilatus3_SV 1.31.154.0 (STOE, 2019)
;
_computing_data_reduction
;
X-Area Integrate 1.77.0.0 (STOE, 2019)
X-Area LANA 1.77.1.0 (STOE, 2019)
;
_computing_molecular_graphics 'Olex2 1.3 (Dolomanov et al., 2009)'
_computing_publication_material
;
STOE & Cie GmbH, X-Area, software package for collecting single-crystal or
multi-domain crystal data on STOE area-detector diffractometers, for image 
processing, for the correction and scaling of reflection intensities and 
for outlier rejection, version 1.88, Darmstadt 2019
;
_computing_structure_refinement 'SHELXL 2018/3 (Sheldrick, 2015)'
_computing_structure_solution 'SHELXT  (Sheldrick, 2015)'
_diffrn_ambient_temperature 180
_diffrn_detector EIGER4M
_diffrn_detector_area_resol_mean 13.33
_diffrn_measured_fraction_theta_full 0.997
_diffrn_measured_fraction_theta_max 0.997
_diffrn_measurement_details
;
 1483 frames, detector distance = 80 mm
;
_diffrn_measurement_device 'Eulerian 4-circle diffractometer'
_diffrn_measurement_device_type 'STOE STADIVARI'
_diffrn_measurement_method 'rotation method, \w scans'
_diffrn_radiation_collimation '1.2 0.6 mm diameter'
_diffrn_radiation_monochromator 'Graded multilayer mirror'
_diffrn_radiation_polarisn_norm 0
_diffrn_radiation_probe x-ray
_diffrn_radiation_type '1.34143, Ga K\a'
_diffrn_radiation_wavelength 1.34143
_diffrn_reflns_av_R_equivalents 0.0175
_diffrn_reflns_av_unetI/netI 0.0123
_diffrn_reflns_Laue_measured_fraction_full 0.997
_diffrn_reflns_Laue_measured_fraction_max 0.997
_diffrn_reflns_limit_h_max 10
_diffrn_reflns_limit_h_min -19
_diffrn_reflns_limit_k_max 20
_diffrn_reflns_limit_k_min -18
_diffrn_reflns_limit_l_max 15
_diffrn_reflns_limit_l_min -15
_diffrn_reflns_number 16727
_diffrn_reflns_point_group_measured_fraction_full 0.997
_diffrn_reflns_point_group_measured_fraction_max 0.997
_diffrn_reflns_theta_full 53.597
_diffrn_reflns_theta_max 62.482
_diffrn_reflns_theta_min 3.559
_diffrn_source 'Metaljet D2'
_diffrn_source_current 3.570
_diffrn_source_power 0.250
_diffrn_source_voltage 70
_exptl_absorpt_coefficient_mu 12.404
_exptl_absorpt_correction_T_max 0.1149
_exptl_absorpt_correction_T_min 0.0397
_exptl_absorpt_correction_type multi-scan
_exptl_absorpt_process_details
;
STOE LANA, absorption correction by scaling of reflection intensities.
J. Koziskova, F. Hahn, J. Richter, J. Kozisek, "Comparison of different
absorption corrections on the model structure of tetrakis(\m~2~-acetato)-
diaqua-di-copper(II)", Acta Chimica Slovaca, vol. 9, no. 2, 2016, pp. 136 - 140.
;
_exptl_crystal_colour colorless
_exptl_crystal_density_diffrn 1.822
_exptl_crystal_density_method 'not measured'
_exptl_crystal_description Block
_exptl_crystal_F_000 1496
_exptl_crystal_size_max 0.15
_exptl_crystal_size_mid 0.12
_exptl_crystal_size_min 0.10
_refine_diff_density_max 0.873
_refine_diff_density_min -0.677
_refine_diff_density_rms 0.078
_refine_ls_extinction_coef 0.00023(4)
_refine_ls_extinction_expression Fc^*^=kFc[1+0.001xFc^2^\l^3^/sin(2\q)]^-1/4^
_refine_ls_extinction_method 'SHELXL-2018/3 (Sheldrick 2018)'
_refine_ls_goodness_of_fit_ref 1.079
_refine_ls_hydrogen_treatment constr
_refine_ls_matrix_type full
_refine_ls_number_parameters 167
_refine_ls_number_reflns 13384
_refine_ls_number_restraints 14
_refine_ls_restrained_S_all 1.079
_refine_ls_R_factor_all 0.0303
_refine_ls_R_factor_gt 0.0280
_refine_ls_shift/su_max 0.001
_refine_ls_shift/su_mean 0.000
_refine_ls_structure_factor_coef Fsqd
_refine_ls_weighting_details 'w=1/[\s^2^(Fo^2^)+(0.0459P)^2^+2.9890P] where P=(Fo^2^+2Fc^2^)/3'
_refine_ls_weighting_scheme calc
_refine_ls_wR_factor_gt 0.0759
_refine_ls_wR_factor_ref 0.0771
_reflns_d_resolution_high 0.756
_reflns_d_resolution_low 10.810
_reflns_Friedel_coverage 0.000
_reflns_limit_h_max 10
_reflns_limit_h_min -19
_reflns_limit_k_max 20
_reflns_limit_k_min -18
_reflns_limit_l_max 15
_reflns_limit_l_min -15
_reflns_number_gt 3063
_reflns_number_total 3119
_reflns_threshold_expression 'I > 2\s(I)'
_cod_data_source_file d0dt03766d2.cif
_cod_data_source_block '[BMPyr][Sn(AlCl4)3]'
_cod_depositor_comments 'Adding full bibliography for 7707523--7707525.cif.'
_cod_database_code 7707524
_shelx_shelxl_version_number 2018/3
_shelx_space_group_comment
;
The symmetry employed for this shelxl refinement is uniquely defined
by the following loop, which should always be used as a source of
symmetry information in preference to the above space-group names.
They are only intended as comments.
;
_olex2_refinement_description
;
1. Fixed Uiso
 At 1.2 times of:
  All C(H,H) groups
 At 1.5 times of:
  All C(H,H,H) groups
2. Restrained distances
 N1-C6
 1.47 with sigma of 0.02
 N1-C2
 1.47 with sigma of 0.02
3. Uiso/Uaniso restraints and constraints
C7 \\sim C8 \\sim C9: within 1.7A with sigma of 0.02 and sigma for terminal
atoms of 0.08 within 1.7A
4. Others
 Fixed Sof: N1(0.5) C1(0.5) H1A(0.5) H1B(0.5) H1C(0.5) C2(0.5) H2A(0.5)
 H2B(0.5) C3(0.5) H3A(0.5) H3B(0.5) C4(0.5) H4A(0.5) H4B(0.5) C5(0.5) H5A(0.5)
 H5B(0.5) C6(0.5) H6A(0.5) H6B(0.5) C7(0.5) H7A(0.5) H7B(0.5) C8(0.5) H8A(0.5)
 H8B(0.5) C9(0.5) H9A(0.5) H9B(0.5) H9C(0.5)
5.a Secondary CH2 refined with riding coordinates:
 C2(H2A,H2B), C3(H3A,H3B), C4(H4A,H4B), C5(H5A,H5B), C6(H6A,H6B), C7(H7A,H7B),
 C8(H8A,H8B)
5.b Idealised Me refined as rotating group:
 C1(H1A,H1B,H1C), C9(H9A,H9B,H9C)
;
_olex2_submission_special_instructions 'No special instructions were received'

loop_
_space_group_symop_operation_xyz
'x, y, z'
'-x, y, -z+1/2'
'x+1/2, y+1/2, z'
'-x+1/2, y+1/2, -z+1/2'
'-x, -y, -z'
'x, -y, z-1/2'
'-x+1/2, -y+1/2, -z'
'x+1/2, -y+1/2, z-1/2'

loop_
_atom_site_label
_atom_site_type_symbol
_atom_site_fract_x
_atom_site_fract_y
_atom_site_fract_z
_atom_site_U_iso_or_equiv
_atom_site_adp_type
_atom_site_occupancy
_atom_site_site_symmetry_order
_atom_site_calc_flag
_atom_site_refinement_flags_posn
_atom_site_refinement_flags_adp
_atom_site_refinement_flags_occupancy
_atom_site_disorder_assembly
_atom_site_disorder_group
Sn1 Sn 0.500000 0.57900(2) 0.250000 0.03563(9) Uani 1 2 d S T P . .
Cl1 Cl 0.43557(5) 0.72929(4) 0.35506(6) 0.04716(16) Uani 1 1 d . . . . .
Cl2 Cl 0.59600(8) 0.89205(6) 0.34706(9) 0.0803(3) Uani 1 1 d . . . . .
Al1 Al 0.500000 0.81828(7) 0.250000 0.0472(3) Uani 1 2 d S T P . .
Cl3 Cl 0.65177(4) 0.61839(4) 0.42150(5) 0.04209(15) Uani 1 1 d . . . . .
Cl4 Cl 0.78912(5) 0.43446(6) 0.43807(6) 0.05566(19) Uani 1 1 d . . . . .
Cl5 Cl 0.55498(4) 0.42242(4) 0.40110(5) 0.03706(14) Uani 1 1 d . . . . .
Cl6 Cl 0.66741(4) 0.48641(4) 0.65927(4) 0.03977(14) Uani 1 1 d . . . . .
Al2 Al 0.67070(4) 0.48792(5) 0.48098(5) 0.03160(15) Uani 1 1 d . . . . .
N1 N 1.0614(5) 0.3427(4) 0.6873(5) 0.0338(12) Uani 0.5 1 d D . P A -1
C1 C 1.0229(6) 0.4173(4) 0.6192(7) 0.0650(18) Uani 0.5 1 d . . P A -1
H1A H 1.069555 0.446425 0.586119 0.098 Uiso 0.5 1 calc R U P A -1
H1B H 0.995449 0.456298 0.666862 0.098 Uiso 0.5 1 calc R U P A -1
H1C H 0.979173 0.396884 0.560774 0.098 Uiso 0.5 1 calc R U P A -1
C2 C 1.1273(4) 0.3707(4) 0.7803(6) 0.0581(15) Uani 0.5 1 d D . P A -1
H2A H 1.098096 0.393203 0.842255 0.070 Uiso 0.5 1 calc R U P A -1
H2B H 1.166233 0.414561 0.755446 0.070 Uiso 0.5 1 calc R U P A -1
C3 C 1.1798(4) 0.2882(4) 0.8153(7) 0.0606(17) Uani 0.5 1 d . . P A -1
H3A H 1.241733 0.301436 0.839390 0.073 Uiso 0.5 1 calc R U P A -1
H3B H 1.154525 0.259486 0.876196 0.073 Uiso 0.5 1 calc R U P A -1
C4 C 1.1714(8) 0.2320(8) 0.7098(10) 0.055(2) Uani 0.5 1 d . . P A -1
H4A H 1.229350 0.220604 0.685516 0.066 Uiso 0.5 1 calc R U P A -1
H4B H 1.142767 0.177719 0.723184 0.066 Uiso 0.5 1 calc R U P A -1
C5 C 1.1154(9) 0.2841(7) 0.6251(9) 0.0503(19) Uani 0.5 1 d . . P A -1
H5A H 1.152723 0.316881 0.579816 0.060 Uiso 0.5 1 calc R U P A -1
H5B H 1.076946 0.247112 0.575716 0.060 Uiso 0.5 1 calc R U P A -1
C6 C 1.0169(6) 0.2942(4) 0.7668(14) 0.067(4) Uani 0.5 1 d D . P A -1
H6A H 1.056956 0.284639 0.834939 0.080 Uiso 0.5 1 calc R U P A -1
H6B H 0.998489 0.238804 0.735198 0.080 Uiso 0.5 1 calc R U P A -1
C7 C 0.9297(12) 0.3490(13) 0.7957(18) 0.129(7) Uani 0.5 1 d . U P A -1
H7A H 0.897095 0.371296 0.727355 0.155 Uiso 0.5 1 calc R U P A -1
H7B H 0.947614 0.396742 0.845225 0.155 Uiso 0.5 1 calc R U P A -1
C8 C 0.8668(16) 0.2797(17) 0.859(2) 0.130(8) Uani 0.5 1 d . U P A -1
H8A H 0.904366 0.234274 0.893470 0.156 Uiso 0.5 1 calc R U P A -1
H8B H 0.839873 0.309286 0.917672 0.156 Uiso 0.5 1 calc R U P A -1
C9 C 0.7999(9) 0.2436(12) 0.7831(19) 0.102(7) Uani 0.5 1 d . U P A -1
H9A H 0.826074 0.204904 0.733708 0.154 Uiso 0.5 1 calc R U P A -1
H9B H 0.768722 0.288363 0.739744 0.154 Uiso 0.5 1 calc R U P A -1
H9C H 0.758945 0.212681 0.823884 0.154 Uiso 0.5 1 calc R U P A -1

loop_
_atom_site_aniso_label
_atom_site_aniso_U_11
_atom_site_aniso_U_22
_atom_site_aniso_U_33
_atom_site_aniso_U_23
_atom_site_aniso_U_13
_atom_site_aniso_U_12
Sn1 0.03952(14) 0.03344(13) 0.03335(13) 0.000 0.00166(8) 0.000
Cl1 0.0532(4) 0.0381(3) 0.0516(3) -0.0040(3) 0.0121(3) 0.0036(3)
Cl2 0.0990(7) 0.0597(5) 0.0788(6) -0.0142(4) -0.0042(5) -0.0313(5)
Al1 0.0582(7) 0.0292(5) 0.0520(6) 0.000 -0.0031(5) 0.000
Cl3 0.0535(3) 0.0375(3) 0.0337(3) -0.0004(2) -0.0016(2) -0.0090(2)
Cl4 0.0378(3) 0.0833(5) 0.0465(3) -0.0084(3) 0.0078(3) 0.0139(3)
Cl5 0.0372(3) 0.0371(3) 0.0353(3) -0.0007(2) -0.0026(2) -0.0043(2)
Cl6 0.0381(3) 0.0564(4) 0.0247(2) 0.0001(2) 0.0028(2) -0.0036(2)
Al2 0.0300(3) 0.0396(4) 0.0252(3) -0.0016(3) 0.0031(2) -0.0003(3)
N1 0.037(3) 0.028(2) 0.036(2) 0.0036(18) -0.002(2) -0.004(2)
C1 0.069(4) 0.057(4) 0.068(4) 0.012(3) 0.001(3) 0.008(3)
C2 0.048(3) 0.056(4) 0.068(4) -0.011(3) -0.005(3) 0.003(3)
C3 0.044(3) 0.049(3) 0.084(5) -0.013(3) -0.011(3) 0.006(3)
C4 0.055(7) 0.042(4) 0.068(5) -0.006(3) 0.013(4) 0.005(4)
C5 0.059(5) 0.049(4) 0.046(4) 0.002(3) 0.025(3) 0.010(3)
C6 0.053(8) 0.043(3) 0.112(10) 0.018(5) 0.040(7) 0.009(3)
C7 0.090(11) 0.145(13) 0.160(15) 0.019(11) 0.054(11) -0.033(10)
C8 0.099(12) 0.167(15) 0.131(14) 0.030(12) 0.046(10) 0.010(11)
C9 0.064(9) 0.084(10) 0.167(15) -0.045(9) 0.044(9) -0.011(7)

loop_
_atom_type_symbol
_atom_type_description
_atom_type_scat_dispersion_real
_atom_type_scat_dispersion_imag
_atom_type_scat_source
C C 0.0148 0.0070 'International Tables Vol C Tables 4.2.6.8 and 6.1.1.4'
H H 0.0000 0.0000 'International Tables Vol C Tables 4.2.6.8 and 6.1.1.4'
Al Al 0.1764 0.1845 'International Tables Vol C Tables 4.2.6.8 and 6.1.1.4'
Cl Cl 0.3294 0.5404 'International Tables Vol C Tables 4.2.6.8 and 6.1.1.4'
N N 0.0253 0.0136 'International Tables Vol C Tables 4.2.6.8 and 6.1.1.4'
Sn Sn 0.1615 4.3614 'International Tables Vol C Tables 4.2.6.8 and 6.1.1.4'

loop_
_geom_angle_atom_site_label_1
_geom_angle_atom_site_label_2
_geom_angle_atom_site_label_3
_geom_angle
_geom_angle_site_symmetry_1
_geom_angle_site_symmetry_3
_geom_angle_publ_flag
Cl1 Sn1 Cl1 71.23(3) . 2_655 ?
Al1 Cl1 Sn1 93.96(3) . . ?
Cl1 Al1 Cl1 100.85(6) 2_655 . ?
Cl2 Al1 Cl1 110.03(4) 2_655 . ?
Cl2 Al1 Cl1 110.83(4) . . ?
Cl2 Al1 Cl1 110.03(4) . 2_655 ?
Cl2 Al1 Cl1 110.83(4) 2_655 2_655 ?
Cl2 Al1 Cl2 113.55(8) 2_655 . ?
Cl4 Al2 Cl3 112.23(4) . . ?
Cl4 Al2 Cl5 112.17(4) . . ?
Cl4 Al2 Cl6 110.99(4) . . ?
Cl5 Al2 Cl3 103.20(4) . . ?
Cl6 Al2 Cl3 108.77(4) . . ?
Cl6 Al2 Cl5 109.16(4) . . ?
C2 N1 C1 111.7(6) . . ?
C2 N1 C5 101.5(7) . . ?
C5 N1 C1 113.9(6) . . ?
C6 N1 C1 125.8(7) . . ?
C6 N1 C2 88.9(6) . . ?
C6 N1 C5 109.6(7) . . ?
N1 C1 H1A 109.5 . . ?
N1 C1 H1B 109.5 . . ?
N1 C1 H1C 109.5 . . ?
H1A C1 H1B 109.5 . . ?
H1A C1 H1C 109.5 . . ?
H1B C1 H1C 109.5 . . ?
N1 C2 H2A 111.0 . . ?
N1 C2 H2B 111.0 . . ?
N1 C2 C3 104.0(5) . . ?
H2A C2 H2B 109.0 . . ?
C3 C2 H2A 111.0 . . ?
C3 C2 H2B 111.0 . . ?
C2 C3 H3A 110.7 . . ?
C2 C3 H3B 110.7 . . ?
H3A C3 H3B 108.8 . . ?
C4 C3 C2 105.1(7) . . ?
C4 C3 H3A 110.7 . . ?
C4 C3 H3B 110.7 . . ?
C3 C4 H4A 111.0 . . ?
C3 C4 H4B 111.0 . . ?
H4A C4 H4B 109.0 . . ?
C5 C4 C3 103.8(9) . . ?
C5 C4 H4A 111.0 . . ?
C5 C4 H4B 111.0 . . ?
N1 C5 C4 107.3(8) . . ?
N1 C5 H5A 110.3 . . ?
N1 C5 H5B 110.3 . . ?
C4 C5 H5A 110.3 . . ?
C4 C5 H5B 110.3 . . ?
H5A C5 H5B 108.5 . . ?
N1 C6 H6A 110.0 . . ?
N1 C6 H6B 110.0 . . ?
N1 C6 C7 108.3(7) . . ?
H6A C6 H6B 108.4 . . ?
C7 C6 H6A 110.0 . . ?
C7 C6 H6B 110.0 . . ?
C6 C7 H7A 110.6 . . ?
C6 C7 H7B 110.6 . . ?
C6 C7 C8 105.7(15) . . ?
H7A C7 H7B 108.7 . . ?
C8 C7 H7A 110.6 . . ?
C8 C7 H7B 110.6 . . ?
C7 C8 H8A 109.2 . . ?
C7 C8 H8B 109.2 . . ?
H8A C8 H8B 107.9 . . ?
C9 C8 C7 111.9(18) . . ?
C9 C8 H8A 109.2 . . ?
C9 C8 H8B 109.2 . . ?
C8 C9 H9A 109.5 . . ?
C8 C9 H9B 109.5 . . ?
C8 C9 H9C 109.5 . . ?
H9A C9 H9B 109.5 . . ?
H9A C9 H9C 109.5 . . ?
H9B C9 H9C 109.5 . . ?

loop_
_geom_bond_atom_site_label_1
_geom_bond_atom_site_label_2
_geom_bond_distance
_geom_bond_site_symmetry_2
_geom_bond_publ_flag
Sn1 Cl1 2.8773(7) . ?
Sn1 Cl1 2.8773(7) 2_655 ?
Cl1 Al1 2.1740(10) . ?
Cl2 Al1 2.0951(11) . ?
Cl3 Al2 2.1601(9) . ?
Cl4 Al2 2.0898(9) . ?
Cl5 Al2 2.1520(9) . ?
Cl6 Al2 2.1407(8) . ?
N1 C1 1.497(9) . ?
N1 C2 1.473(8) . ?
N1 C5 1.480(13) . ?
N1 C6 1.440(13) . ?
C1 H1A 0.9600 . ?
C1 H1B 0.9600 . ?
C1 H1C 0.9600 . ?
C2 H2A 0.9700 . ?
C2 H2B 0.9700 . ?
C2 C3 1.542(9) . ?
C3 H3A 0.9700 . ?
C3 H3B 0.9700 . ?
C3 C4 1.530(13) . ?
C4 H4A 0.9700 . ?
C4 H4B 0.9700 . ?
C4 C5 1.486(18) . ?
C5 H5A 0.9700 . ?
C5 H5B 0.9700 . ?
C6 H6A 0.9700 . ?
C6 H6B 0.9700 . ?
C6 C7 1.64(2) . ?
C7 H7A 0.9700 . ?
C7 H7B 0.9700 . ?
C7 C8 1.67(3) . ?
C8 H8A 0.9700 . ?
C8 H8B 0.9700 . ?
C8 C9 1.40(3) . ?
C9 H9A 0.9600 . ?
C9 H9B 0.9600 . ?
C9 H9C 0.9600 . ?

loop_
_geom_torsion_atom_site_label_1
_geom_torsion_atom_site_label_2
_geom_torsion_atom_site_label_3
_geom_torsion_atom_site_label_4
_geom_torsion
_geom_torsion_site_symmetry_1
_geom_torsion_site_symmetry_2
_geom_torsion_site_symmetry_3
_geom_torsion_site_symmetry_4
_geom_torsion_publ_flag
N1 C2 C3 C4 26.0(9) . . . . ?
N1 C6 C7 C8 165.0(13) . . . . ?
C1 N1 C2 C3 -162.4(7) . . . . ?
C1 N1 C5 C4 162.1(8) . . . . ?
C1 N1 C6 C7 -15.2(15) . . . . ?
C2 N1 C5 C4 41.9(10) . . . . ?
C2 N1 C6 C7 101.1(12) . . . . ?
C2 C3 C4 C5 -0.7(10) . . . . ?
C3 C4 C5 N1 -25.1(11) . . . . ?
C5 N1 C2 C3 -40.7(7) . . . . ?
C5 N1 C6 C7 -157.1(10) . . . . ?
C6 N1 C2 C3 69.0(7) . . . . ?
C6 N1 C5 C4 -51.1(11) . . . . ?
C6 C7 C8 C9 -96(2) . . . . ?
